data_7155359
loop_
_publ_author_name
'Chowdhury, Raghunath'
'Kumar, Mukesh'
'Ghosh, Sunil K.'

_publ_section_title
;
 Organocatalyzed enantioselective Michael addition/cyclization cascade
 reaction of 3-isothiocyanato oxindoles with arylidene malonates.
;
_journal_issue 47
_journal_name_full 'Organic &amp; biomolecular chemistry'
_journal_page_first 11250
_journal_page_last 11260
_journal_paper_doi 10.1039/c6ob02104b
_journal_volume 14
_journal_year 2016
_chemical_absolute_configuration ad
_chemical_formula_moiety 'C22 H19 Br N2 O5 S, 2(C3 H8 O)'
_chemical_formula_sum 'C28 H35 Br N2 O7 S'
_chemical_formula_weight 623.55
_space_group_crystal_system orthorhombic
_space_group_IT_number 19
_space_group_name_Hall 'P 2ac 2ab'
_space_group_name_H-M_alt 'P 21 21 21'
_symmetry_space_group_name_Hall 'P 2ac 2ab'
_symmetry_space_group_name_H-M 'P 21 21 21'
_atom_sites_solution_hydrogens geom
_audit_creation_date 2016-07-22
_audit_creation_method
;
Olex2 1.2
(compiled 2015.09.30 svn.r3233 for OlexSys, GUI svn.r5103)
;
_audit_update_record
;
2016-08-26 deposited with the CCDC.
2016-11-09 downloaded from the CCDC.
;
_cell_angle_alpha 90
_cell_angle_beta 90
_cell_angle_gamma 90
_cell_formula_units_Z 4
_cell_length_a 9.05634(18)
_cell_length_b 11.2038(2)
_cell_length_c 30.5045(5)
_cell_measurement_reflns_used 15076
_cell_measurement_temperature 293
_cell_measurement_theta_max 72.8300
_cell_measurement_theta_min 3.9380
_cell_volume 3095.15(10)
_computing_cell_refinement 'CrysAlisPro 1.171.38.41 (Rigaku OD, 2015)'
_computing_data_collection 'CrysAlisPro 1.171.38.41 (Rigaku OD, 2015)'
_computing_data_reduction 'CrysAlisPro 1.171.38.41 (Rigaku OD, 2015)'
_computing_molecular_graphics 'Olex2 (Dolomanov et al., 2009)'
_computing_publication_material 'Olex2 (Dolomanov et al., 2009)'
_computing_structure_refinement 'ShelXL (Sheldrick, 2015)'
_computing_structure_solution 'ShelXT (Sheldrick, 2015)'
_diffrn_ambient_temperature 293
_diffrn_detector 'CCD plate'
_diffrn_detector_area_resol_mean 4.1600
_diffrn_detector_type Titan
_diffrn_measured_fraction_theta_full 1.000
_diffrn_measured_fraction_theta_max 0.989
_diffrn_measurement_details
;
List of Runs (angles in degrees, time in seconds):

  # Type    Start    End  Width  t~exp~   \w     \q     \k     \f   Frames
#--------------------------------------------------------------------------
  1  \w    -26.00  60.00   1.00    1.00    --   43.29 -57.00-120.00   86
  2  \w     69.00 133.00   1.00    2.00    --  102.90 -77.00 -90.00   64
  3  \w     92.00 155.00   1.00    2.00    --  102.90  30.00  90.00   63
  4  \w     94.00 145.00   1.00    2.00    --  102.90  61.00 150.00   51
  5  \w     90.00 156.00   1.00    2.00    --  102.90  45.00 120.00   66
  6  \w     80.00 158.00   1.00    2.00    --  102.90  88.00  12.00   78
  7  \w    116.00 154.00   1.00    2.00    --  102.90  61.00 -60.00   38
  8  \w     95.00 147.00   1.00    2.00    --  102.90  77.00-120.00   52
  9  \w     39.00 124.00   1.00    2.00    --  102.90 -30.00-120.00   85
 10  \w     33.00 100.00   1.00    2.00    --  102.90 -95.00 -90.00   67
 11  \w     32.00  63.00   1.00    2.00    --  102.90 -77.00 -90.00   31
 12  \w     23.00 106.00   1.00    2.00    --  102.90 -95.00-180.00   83
 13  \w     13.00 118.00   1.00    1.00    --   43.29  77.00   0.00  105
 14  \w     18.00  83.00   1.00    1.00    --   43.29  57.00 120.00   65
 15  \w     31.00 122.00   1.00    2.00    --  102.90-126.00 120.00   91
 16  \w    -88.00 -35.00   1.00    1.00    --  -43.29 -57.00 -90.00   53
 17  \w   -113.00 -86.00   1.00    1.00    --  -43.29 -99.00   0.00   27
;
_diffrn_measurement_device 'four-circle diffractometer'
_diffrn_measurement_device_type 'SuperNova, Single source at offset, Titan'
_diffrn_measurement_method '\w scans'
_diffrn_orient_matrix_type 'CrysAlisPro convention (1999,Acta A55,543-557)'
_diffrn_orient_matrix_UB_11 -0.1090605000
_diffrn_orient_matrix_UB_12 -0.0641494000
_diffrn_orient_matrix_UB_13 -0.0307707000
_diffrn_orient_matrix_UB_21 0.1092721000
_diffrn_orient_matrix_UB_22 0.0148283000
_diffrn_orient_matrix_UB_23 -0.0383327000
_diffrn_orient_matrix_UB_31 0.0713623000
_diffrn_orient_matrix_UB_32 -0.1207111000
_diffrn_orient_matrix_UB_33 0.0116328000
_diffrn_radiation_monochromator mirror
_diffrn_radiation_probe x-ray
_diffrn_radiation_type CuK\a
_diffrn_radiation_wavelength 1.54184
_diffrn_reflns_av_R_equivalents 0.0561
_diffrn_reflns_av_unetI/netI 0.0343
_diffrn_reflns_Laue_measured_fraction_full 1.000
_diffrn_reflns_Laue_measured_fraction_max 0.989
_diffrn_reflns_limit_h_max 11
_diffrn_reflns_limit_h_min -11
_diffrn_reflns_limit_k_max 12
_diffrn_reflns_limit_k_min -13
_diffrn_reflns_limit_l_max 37
_diffrn_reflns_limit_l_min -36
_diffrn_reflns_number 21644
_diffrn_reflns_point_group_measured_fraction_full 0.999
_diffrn_reflns_point_group_measured_fraction_max 0.979
_diffrn_reflns_theta_full 67.684
_diffrn_reflns_theta_max 73.330
_diffrn_reflns_theta_min 2.897
_diffrn_source 'micro-focus sealed X-ray tube'
_diffrn_source_type 'SuperNova (Cu) X-ray Source'
_exptl_absorpt_coefficient_mu 2.815
_exptl_absorpt_correction_T_max 0.506
_exptl_absorpt_correction_T_min 0.136
_exptl_absorpt_correction_type gaussian
_exptl_absorpt_process_details
;
CrysAlisPro 1.171.38.41 (Rigaku Oxford Diffraction, 2015)
Numerical absorption correction based on gaussian integration over
            a multifaceted crystal model
Empirical absorption correction using spherical harmonics,
 implemented in SCALE3 ABSPACK scaling algorithm.
;
_exptl_crystal_colour colourless
_exptl_crystal_colour_primary colourless
_exptl_crystal_density_diffrn 1.338
_exptl_crystal_description plate
_exptl_crystal_F_000 1296
_exptl_crystal_size_max 0.75
_exptl_crystal_size_mid 0.635
_exptl_crystal_size_min 0.338
_refine_diff_density_max 0.764
_refine_diff_density_min -0.528
_refine_diff_density_rms 0.063
_refine_ls_abs_structure_details
;
 Flack x determined using 1960 quotients [(I+)-(I-)]/[(I+)+(I-)]
 (Parsons, Flack and Wagner, Acta Cryst. B69 (2013) 249-259).
;
_refine_ls_abs_structure_Flack 0.008(14)
_refine_ls_extinction_method none
_refine_ls_goodness_of_fit_ref 1.054
_refine_ls_hydrogen_treatment constr
_refine_ls_matrix_type full
_refine_ls_number_parameters 361
_refine_ls_number_reflns 6083
_refine_ls_number_restraints 26
_refine_ls_restrained_S_all 1.055
_refine_ls_R_factor_all 0.0622
_refine_ls_R_factor_gt 0.0542
_refine_ls_shift/su_max 0.000
_refine_ls_shift/su_mean 0.000
_refine_ls_structure_factor_coef Fsqd
_refine_ls_weighting_details 'w=1/[\s^2^(Fo^2^)+(0.0960P)^2^+1.0238P] where P=(Fo^2^+2Fc^2^)/3'
_refine_ls_weighting_scheme calc
_refine_ls_wR_factor_gt 0.1486
_refine_ls_wR_factor_ref 0.1603
_reflns_Friedel_coverage 0.745
_reflns_Friedel_fraction_full 0.998
_reflns_Friedel_fraction_max 0.967
_reflns_number_gt 5322
_reflns_number_total 6083
_reflns_threshold_expression 'I > 2\s(I)'
_cod_data_source_file c6ob02104b3.cif
_cod_data_source_block spiroxaindole1_1
_cod_depositor_comments 'Adding full bibliography for 7155359.cif.'
_cod_original_cell_volume 3095.14(10)
_cod_database_code 7155359
_chemical_oxdiff_formula 'C28 N2 O7 H35 Br S'
_shelx_space_group_comment
;
The symmetry employed for this shelxl refinement is uniquely defined
by the following loop, which should always be used as a source of
symmetry information in preference to the above space-group names.
They are only intended as comments.
;
_reflns_odcompleteness_completeness 99.97
_reflns_odcompleteness_iscentric 1
_reflns_odcompleteness_theta 66.97
_olex2_refinement_description
;
1. Fixed Uiso
 At 1.2 times of:
  All C(H) groups, All N(H) groups
 At 1.5 times of:
  All C(H,H,H) groups, All O(H) groups
2. Restrained distances
 C24-C23 = C25-C24
 1.5 with sigma of 0.02
3. Uiso/Uaniso restraints and constraints
C23 \\sim C24 \\sim C25: within 1.7A with sigma of 0.04 and sigma for terminal
atoms of 0.08
C28 \\sim C27 \\sim C26: within 1.7A with sigma of 0.04 and sigma for terminal
atoms of 0.08
4.a Ternary CH refined with riding coordinates:
 C7(H7), C24(H24), C27(H27)
4.b Aromatic/amide H refined with riding coordinates:
 N1(H1), C2(H2), C3(H3), C4(H4), C6(H6), C19(H19), C20(H20), C21(H21), C22(H22)
4.c Idealised Me refined as rotating group:
 C10(H10A,H10B,H10C), C12(H12A,H12B,H12C), C16(H16A,H16B,H16C), C23(H23A,H23B,
 H23C), C25(H25A,H25B,H25C), C26(H26A,H26B,H26C), C28(H28A,H28B,H28C)
4.d Idealised tetrahedral OH refined as rotating group:
 O6(H6A), O7(H7A)
;
_shelx_shelxl_version_number 2014/7
_olex2_date_sample_data_collection 2016-07-21
_olex2_submission_special_instructions 'No special instructions were received'
_oxdiff_exptl_absorpt_empirical_details
;
Empirical correction (ABSPACK) includes:
- Absorption correction using spherical harmonics
- Frame scaling
;
_oxdiff_exptl_absorpt_empirical_full_max 3.358
_oxdiff_exptl_absorpt_empirical_full_min 0.302

loop_
_space_group_symop_operation_xyz
'x, y, z'
'-x+1/2, -y, z+1/2'
'-x, y+1/2, -z+1/2'
'x+1/2, -y+1/2, -z'

loop_
_atom_site_label
_atom_site_type_symbol
_atom_site_fract_x
_atom_site_fract_y
_atom_site_fract_z
_atom_site_U_iso_or_equiv
_atom_site_adp_type
_atom_site_occupancy
_atom_site_site_symmetry_order
_atom_site_calc_flag
_atom_site_refinement_flags_posn
_atom_site_refinement_flags_adp
Br1 Br 0.27126(10) 0.24795(7) 0.48434(2) 0.0870(3) Uani 1 1 d . .
S1 S 0.82931(18) 0.78969(14) 0.37057(6) 0.0732(4) Uani 1 1 d . .
O1 O 0.4994(5) 0.6486(4) 0.47347(11) 0.0690(11) Uani 1 1 d . .
O2 O 0.7203(5) 0.5814(4) 0.45325(13) 0.0696(10) Uani 1 1 d . .
O3 O 0.4050(6) 0.8441(4) 0.38035(16) 0.0786(13) Uani 1 1 d . .
O4 O 0.5603(6) 0.8653(4) 0.43678(14) 0.0721(11) Uani 1 1 d . .
O5 O 0.4221(5) 0.5814(4) 0.27885(12) 0.0651(10) Uani 1 1 d . .
O6 O 0.8077(6) 0.5290(5) 0.25990(14) 0.0864(14) Uani 1 1 d . .
H6A H 0.7743 0.5394 0.2352 0.130 Uiso 1 1 calc GR .
O7 O 0.7116(6) 0.5403(5) 0.17360(14) 0.0814(12) Uani 1 1 d . .
H7A H 0.6495 0.4959 0.1628 0.122 Uiso 1 1 calc GR .
N1 N 0.6843(5) 0.6039(4) 0.33944(13) 0.0499(9) Uani 1 1 d . .
H1 H 0.7459 0.5975 0.3181 0.060 Uiso 1 1 calc R .
N2 N 0.4885(5) 0.3861(4) 0.28899(12) 0.0527(9) Uani 1 1 d . .
C1 C 0.2403(6) 0.3817(5) 0.44707(16) 0.0579(12) Uani 1 1 d . .
C2 C 0.0975(6) 0.4269(7) 0.4429(2) 0.0694(15) Uani 1 1 d . .
H2 H 0.0188 0.3919 0.4577 0.083 Uiso 1 1 calc R .
C3 C 0.0767(6) 0.5231(7) 0.4168(2) 0.0765(18) Uani 1 1 d . .
H3 H -0.0180 0.5538 0.4133 0.092 Uiso 1 1 calc R .
C4 C 0.1929(6) 0.5765(6) 0.39521(19) 0.0626(13) Uani 1 1 d . .
H4 H 0.1756 0.6430 0.3777 0.075 Uiso 1 1 calc R .
C5 C 0.3365(5) 0.5321(4) 0.39931(14) 0.0473(10) Uani 1 1 d . .
C6 C 0.3581(5) 0.4324(5) 0.42602(15) 0.0502(10) Uani 1 1 d . .
H6 H 0.4523 0.4006 0.4295 0.060 Uiso 1 1 calc R .
C7 C 0.4573(5) 0.5957(4) 0.37460(14) 0.0428(9) Uani 1 1 d . .
H7 H 0.4044 0.6486 0.3544 0.051 Uiso 1 1 calc R .
C8 C 0.5637(5) 0.6806(4) 0.40010(14) 0.0450(9) Uani 1 1 d . .
C9 C 0.6093(6) 0.6315(5) 0.44507(15) 0.0522(11) Uani 1 1 d . .
C10 C 0.5227(12) 0.6071(10) 0.5175(2) 0.106(3) Uani 1 1 d . .
H10A H 0.5588 0.5266 0.5168 0.159 Uiso 1 1 calc GR .
H10B H 0.4311 0.6096 0.5333 0.159 Uiso 1 1 calc GR .
H10C H 0.5938 0.6573 0.5318 0.159 Uiso 1 1 calc GR .
C11 C 0.4972(6) 0.8055(5) 0.40440(17) 0.0562(12) Uani 1 1 d . .
C12 C 0.5095(12) 0.9856(6) 0.4437(3) 0.099(3) Uani 1 1 d . .
H12A H 0.5066 1.0271 0.4162 0.148 Uiso 1 1 calc GR .
H12B H 0.5757 1.0260 0.4633 0.148 Uiso 1 1 calc GR .
H12C H 0.4123 0.9839 0.4563 0.148 Uiso 1 1 calc GR .
C13 C 0.6974(5) 0.6890(4) 0.36910(15) 0.0487(10) Uani 1 1 d . .
C14 C 0.5605(5) 0.5207(4) 0.34426(14) 0.0435(9) Uani 1 1 d . .
C15 C 0.4819(6) 0.5027(4) 0.29982(14) 0.0484(10) Uani 1 1 d . .
C16 C 0.4366(9) 0.3388(6) 0.2473(2) 0.0772(18) Uani 1 1 d . .
H16A H 0.5195 0.3239 0.2285 0.116 Uiso 1 1 calc GR .
H16B H 0.3720 0.3957 0.2337 0.116 Uiso 1 1 calc GR .
H16C H 0.3841 0.2656 0.2522 0.116 Uiso 1 1 calc GR .
C17 C 0.5697(6) 0.3205(5) 0.32043(15) 0.0497(10) Uani 1 1 d . .
C18 C 0.6139(5) 0.3960(4) 0.35426(14) 0.0456(10) Uani 1 1 d . .
C19 C 0.7024(6) 0.3516(5) 0.38716(16) 0.0554(11) Uani 1 1 d . .
H19 H 0.7354 0.4011 0.4096 0.066 Uiso 1 1 calc R .
C20 C 0.7419(7) 0.2306(5) 0.38631(18) 0.0664(14) Uani 1 1 d . .
H20 H 0.7997 0.1988 0.4087 0.080 Uiso 1 1 calc R .
C21 C 0.6952(8) 0.1587(6) 0.3525(2) 0.0716(16) Uani 1 1 d . .
H21 H 0.7225 0.0787 0.3522 0.086 Uiso 1 1 calc R .
C22 C 0.6078(7) 0.2032(5) 0.31856(19) 0.0632(13) Uani 1 1 d . .
H22 H 0.5768 0.1547 0.2956 0.076 Uiso 1 1 calc R .
C23 C 1.0351(15) 0.4958(13) 0.2919(5) 0.171(6) Uani 1 1 d D U
H23A H 1.0108 0.5740 0.3026 0.257 Uiso 1 1 calc GR .
H23B H 1.1358 0.4949 0.2821 0.257 Uiso 1 1 calc GR .
H23C H 1.0229 0.4386 0.3151 0.257 Uiso 1 1 calc GR .
C24 C 0.9418(11) 0.4664(11) 0.2571(4) 0.130(4) Uani 1 1 d D U
H24 H 0.9904 0.5051 0.2321 0.156 Uiso 1 1 calc R .
C25 C 0.9209(13) 0.3428(10) 0.2410(4) 0.121(3) Uani 1 1 d D U
H25A H 0.8552 0.3009 0.2603 0.182 Uiso 1 1 calc GR .
H25B H 1.0145 0.3027 0.2402 0.182 Uiso 1 1 calc GR .
H25C H 0.8794 0.3448 0.2120 0.182 Uiso 1 1 calc GR .
C26 C 0.8378(11) 0.7205(7) 0.1608(3) 0.095(2) Uani 1 1 d . U
H26A H 0.7636 0.7557 0.1792 0.143 Uiso 1 1 calc GR .
H26B H 0.8659 0.7763 0.1384 0.143 Uiso 1 1 calc GR .
H26C H 0.9226 0.7005 0.1782 0.143 Uiso 1 1 calc GR .
C27 C 0.7779(8) 0.6102(7) 0.1400(2) 0.0766(16) Uani 1 1 d . U
H27 H 0.7014 0.6332 0.1190 0.092 Uiso 1 1 calc R .
C28 C 0.8960(10) 0.5426(9) 0.1161(3) 0.107(3) Uani 1 1 d . U
H28A H 0.9670 0.5128 0.1367 0.161 Uiso 1 1 calc GR .
H28B H 0.9442 0.5948 0.0956 0.161 Uiso 1 1 calc GR .
H28C H 0.8523 0.4769 0.1006 0.161 Uiso 1 1 calc GR .

loop_
_atom_site_aniso_label
_atom_site_aniso_U_11
_atom_site_aniso_U_22
_atom_site_aniso_U_33
_atom_site_aniso_U_23
_atom_site_aniso_U_13
_atom_site_aniso_U_12
Br1 0.1009(5) 0.0880(5) 0.0719(4) 0.0262(3) 0.0176(3) 0.0004(4)
S1 0.0680(8) 0.0702(9) 0.0813(9) -0.0124(7) 0.0092(7) -0.0238(7)
O1 0.074(2) 0.092(3) 0.0404(16) -0.0003(17) 0.0066(17) 0.010(2)
O2 0.064(2) 0.083(3) 0.062(2) -0.0013(19) -0.0124(18) 0.020(2)
O3 0.088(3) 0.058(2) 0.090(3) -0.009(2) -0.029(3) 0.019(2)
O4 0.087(3) 0.061(2) 0.068(2) -0.0215(19) -0.012(2) 0.013(2)
O5 0.089(3) 0.057(2) 0.0497(18) 0.0052(16) -0.0119(18) 0.001(2)
O6 0.079(3) 0.124(4) 0.056(2) -0.019(2) 0.004(2) 0.032(3)
O7 0.087(3) 0.094(3) 0.063(2) -0.006(2) 0.000(2) -0.018(3)
N1 0.050(2) 0.052(2) 0.0473(19) -0.0050(16) 0.0119(16) -0.0058(17)
N2 0.064(2) 0.051(2) 0.0422(17) -0.0043(16) -0.0053(18) -0.0008(19)
C1 0.062(3) 0.066(3) 0.046(2) 0.004(2) 0.004(2) -0.002(3)
C2 0.049(3) 0.089(4) 0.070(3) 0.000(3) 0.014(2) -0.008(3)
C3 0.035(3) 0.098(5) 0.096(4) 0.008(4) 0.002(3) 0.008(3)
C4 0.042(3) 0.079(4) 0.067(3) 0.010(3) -0.002(2) 0.010(2)
C5 0.039(2) 0.058(3) 0.044(2) 0.000(2) 0.0026(17) 0.002(2)
C6 0.043(2) 0.061(3) 0.046(2) 0.001(2) 0.0060(18) 0.007(2)
C7 0.040(2) 0.051(2) 0.0382(19) -0.0007(17) -0.0003(16) 0.0022(18)
C8 0.049(2) 0.048(2) 0.0381(19) -0.0046(17) -0.0020(18) 0.003(2)
C9 0.054(3) 0.058(3) 0.044(2) -0.008(2) -0.002(2) 0.002(2)
C10 0.129(7) 0.147(8) 0.041(3) 0.004(4) 0.009(4) 0.013(6)
C11 0.061(3) 0.054(3) 0.053(2) -0.010(2) 0.002(2) 0.004(2)
C12 0.134(7) 0.056(4) 0.106(5) -0.032(4) -0.017(5) 0.015(4)
C13 0.047(2) 0.053(3) 0.046(2) 0.0003(18) 0.0024(18) -0.001(2)
C14 0.042(2) 0.048(2) 0.041(2) 0.0016(17) 0.0046(17) -0.0019(19)
C15 0.056(3) 0.051(3) 0.0383(19) 0.0038(19) 0.0025(19) -0.003(2)
C16 0.106(5) 0.074(4) 0.052(3) -0.013(3) -0.016(3) 0.002(4)
C17 0.052(2) 0.055(3) 0.043(2) -0.0019(19) 0.0047(19) -0.001(2)
C18 0.044(2) 0.053(3) 0.0399(19) -0.0026(18) 0.0060(17) 0.0035(19)
C19 0.052(3) 0.065(3) 0.049(2) -0.006(2) -0.003(2) 0.009(2)
C20 0.070(3) 0.071(3) 0.058(3) 0.004(2) -0.002(2) 0.026(3)
C21 0.080(4) 0.056(3) 0.079(4) -0.001(3) 0.006(3) 0.017(3)
C22 0.076(4) 0.055(3) 0.059(3) -0.012(2) -0.001(3) 0.003(3)
C23 0.118(9) 0.148(11) 0.248(17) 0.006(12) -0.069(11) 0.022(8)
C24 0.091(6) 0.182(11) 0.118(7) -0.064(7) -0.018(5) 0.060(7)
C25 0.131(8) 0.126(8) 0.106(6) -0.006(6) 0.014(6) 0.040(7)
C26 0.113(6) 0.075(4) 0.099(5) -0.005(4) 0.003(5) -0.011(4)
C27 0.078(4) 0.094(4) 0.058(3) -0.001(3) -0.005(3) 0.001(4)
C28 0.098(6) 0.119(7) 0.106(6) -0.042(5) 0.030(5) -0.023(5)

loop_
_atom_type_symbol
_atom_type_description
_atom_type_scat_dispersion_real
_atom_type_scat_dispersion_imag
_atom_type_scat_source
C C 0.0181 0.0091 'International Tables Vol C Tables 4.2.6.8 and 6.1.1.4'
H H 0.0000 0.0000 'International Tables Vol C Tables 4.2.6.8 and 6.1.1.4'
N N 0.0311 0.0180 'International Tables Vol C Tables 4.2.6.8 and 6.1.1.4'
O O 0.0492 0.0322 'International Tables Vol C Tables 4.2.6.8 and 6.1.1.4'
S S 0.3331 0.5567 'International Tables Vol C Tables 4.2.6.8 and 6.1.1.4'
Br Br -0.6763 1.2805 'International Tables Vol C Tables 4.2.6.8 and 6.1.1.4'

loop_
_exptl_crystal_face_index_h
_exptl_crystal_face_index_k
_exptl_crystal_face_index_l
_exptl_crystal_face_perp_dist
-1 -7 3 0.5271
2 -6 5 0.4655
6 2 2 0.3029
1 7 -4 0.5158
-3 6 -5 0.4638
-6 -1 -2 0.3001
0 0 -20 0.1925
-3 6 -4 0.4671
0 0 20 0.1367
4 1 15 0.1738
-4 0 -15 0.2488
0 -5 -14 0.3794
2 2 18 0.1921
4 1 -15 0.3000
1 -2 -18 0.2779
1 5 13 0.3962

loop_
_geom_angle_atom_site_label_1
_geom_angle_atom_site_label_2
_geom_angle_atom_site_label_3
_geom_angle
C9 O1 C10 116.8(6)
C11 O4 C12 116.5(5)
C24 O6 H6A 109.5
C27 O7 H7A 109.5
C13 N1 H1 121.3
C13 N1 C14 117.4(4)
C14 N1 H1 121.3
C15 N2 C16 123.5(5)
C15 N2 C17 111.1(4)
C17 N2 C16 124.9(5)
C2 C1 Br1 118.5(4)
C6 C1 Br1 119.5(4)
C6 C1 C2 122.0(5)
C1 C2 H2 121.0
C3 C2 C1 118.1(5)
C3 C2 H2 121.0
C2 C3 H3 119.3
C2 C3 C4 121.4(5)
C4 C3 H3 119.3
C3 C4 H4 119.5
C3 C4 C5 120.9(5)
C5 C4 H4 119.5
C4 C5 C7 117.5(4)
C6 C5 C4 117.9(5)
C6 C5 C7 124.6(4)
C1 C6 C5 119.8(5)
C1 C6 H6 120.1
C5 C6 H6 120.1
C5 C7 H7 104.2
C5 C7 C8 119.1(4)
C5 C7 C14 118.5(4)
C8 C7 H7 104.2
C14 C7 H7 104.2
C14 C7 C8 104.7(4)
C9 C8 C7 113.1(4)
C9 C8 C13 111.0(4)
C11 C8 C7 111.0(4)
C11 C8 C9 110.9(4)
C11 C8 C13 107.9(4)
C13 C8 C7 102.5(3)
O1 C9 C8 109.2(4)
O2 C9 O1 124.6(5)
O2 C9 C8 126.1(5)
O1 C10 H10A 109.5
O1 C10 H10B 109.5
O1 C10 H10C 109.5
H10A C10 H10B 109.5
H10A C10 H10C 109.5
H10B C10 H10C 109.5
O3 C11 O4 125.3(5)
O3 C11 C8 123.7(5)
O4 C11 C8 111.0(5)
O4 C12 H12A 109.5
O4 C12 H12B 109.5
O4 C12 H12C 109.5
H12A C12 H12B 109.5
H12A C12 H12C 109.5
H12B C12 H12C 109.5
N1 C13 S1 125.5(4)
N1 C13 C8 107.8(4)
C8 C13 S1 126.6(3)
N1 C14 C7 100.1(3)
N1 C14 C15 110.3(3)
N1 C14 C18 111.3(4)
C15 C14 C7 108.3(4)
C18 C14 C7 124.8(4)
C18 C14 C15 101.8(4)
O5 C15 N2 126.3(4)
O5 C15 C14 124.9(4)
N2 C15 C14 108.7(4)
N2 C16 H16A 109.5
N2 C16 H16B 109.5
N2 C16 H16C 109.5
H16A C16 H16B 109.5
H16A C16 H16C 109.5
H16B C16 H16C 109.5
C18 C17 N2 109.7(4)
C22 C17 N2 127.3(5)
C22 C17 C18 123.0(5)
C17 C18 C14 108.7(4)
C19 C18 C14 131.9(4)
C19 C18 C17 119.2(5)
C18 C19 H19 120.5
C18 C19 C20 118.9(5)
C20 C19 H19 120.5
C19 C20 H20 120.0
C21 C20 C19 120.1(5)
C21 C20 H20 120.0
C20 C21 H21 119.3
C20 C21 C22 121.4(5)
C22 C21 H21 119.3
C17 C22 C21 117.3(5)
C17 C22 H22 121.3
C21 C22 H22 121.3
H23A C23 H23B 109.5
H23A C23 H23C 109.5
H23B C23 H23C 109.5
C24 C23 H23A 109.5
C24 C23 H23B 109.5
C24 C23 H23C 109.5
O6 C24 H24 102.4
O6 C24 C25 112.1(9)
C23 C24 O6 111.0(9)
C23 C24 H24 102.4
C23 C24 C25 123.3(11)
C25 C24 H24 102.4
C24 C25 H25A 109.5
C24 C25 H25B 109.5
C24 C25 H25C 109.5
H25A C25 H25B 109.5
H25A C25 H25C 109.5
H25B C25 H25C 109.5
H26A C26 H26B 109.5
H26A C26 H26C 109.5
H26B C26 H26C 109.5
C27 C26 H26A 109.5
C27 C26 H26B 109.5
C27 C26 H26C 109.5
O7 C27 C26 107.7(6)
O7 C27 H27 108.5
O7 C27 C28 112.0(7)
C26 C27 H27 108.5
C26 C27 C28 111.5(7)
C28 C27 H27 108.5
C27 C28 H28A 109.5
C27 C28 H28B 109.5
C27 C28 H28C 109.5
H28A C28 H28B 109.5
H28A C28 H28C 109.5
H28B C28 H28C 109.5

loop_
_geom_bond_atom_site_label_1
_geom_bond_atom_site_label_2
_geom_bond_distance
Br1 C1 1.902(5)
S1 C13 1.644(5)
O1 C9 1.333(7)
O1 C10 1.436(7)
O2 C9 1.178(7)
O3 C11 1.193(7)
O4 C11 1.323(7)
O4 C12 1.439(8)
O5 C15 1.216(6)
O6 H6A 0.8200
O6 C24 1.405(10)
O7 H7A 0.8200
O7 C27 1.422(8)
N1 H1 0.8600
N1 C13 1.320(6)
N1 C14 1.465(6)
N2 C15 1.349(7)
N2 C16 1.456(7)
N2 C17 1.414(7)
C1 C2 1.395(9)
C1 C6 1.369(7)
C2 H2 0.9300
C2 C3 1.355(10)
C3 H3 0.9300
C3 C4 1.377(9)
C4 H4 0.9300
C4 C5 1.397(7)
C5 C6 1.397(7)
C5 C7 1.507(6)
C6 H6 0.9300
C7 H7 0.9800
C7 C8 1.562(6)
C7 C14 1.561(6)
C8 C9 1.535(6)
C8 C11 1.529(7)
C8 C13 1.540(7)
C10 H10A 0.9600
C10 H10B 0.9600
C10 H10C 0.9600
C12 H12A 0.9600
C12 H12B 0.9600
C12 H12C 0.9600
C14 C15 1.545(6)
C14 C18 1.510(7)
C16 H16A 0.9600
C16 H16B 0.9600
C16 H16C 0.9600
C17 C18 1.393(7)
C17 C22 1.360(8)
C18 C19 1.377(7)
C19 H19 0.9300
C19 C20 1.403(8)
C20 H20 0.9300
C20 C21 1.376(9)
C21 H21 0.9300
C21 C22 1.395(9)
C22 H22 0.9300
C23 H23A 0.9600
C23 H23B 0.9600
C23 H23C 0.9600
C23 C24 1.398(14)
C24 H24 0.9800
C24 C25 1.481(14)
C25 H25A 0.9600
C25 H25B 0.9600
C25 H25C 0.9600
C26 H26A 0.9600
C26 H26B 0.9600
C26 H26C 0.9600
C26 C27 1.491(11)
C27 H27 0.9800
C27 C28 1.500(11)
C28 H28A 0.9600
C28 H28B 0.9600
C28 H28C 0.9600

loop_
_exptl_oxdiff_crystal_face_indexfrac_h
_exptl_oxdiff_crystal_face_indexfrac_k
_exptl_oxdiff_crystal_face_indexfrac_l
_exptl_oxdiff_crystal_face_x
_exptl_oxdiff_crystal_face_y
_exptl_oxdiff_crystal_face_z
-1.4435 -6.9429 3.3338 0.5002 -0.3885 0.7739
2.4936 -6.3573 4.6948 -0.0086 -0.0018 1.0000
5.7253 1.5498 1.5814 -0.7725 0.5880 0.2399
0.5139 7.1073 -3.8275 -0.3942 0.3083 -0.8658
-2.5493 6.3230 -4.6992 0.0170 -0.0047 -0.9998
-5.7982 -0.9732 -1.9412 0.7545 -0.5736 -0.3189
-0.0207 0.4130 -19.7651 0.5839 0.7615 -0.2812
-2.5093 6.3770 -4.3917 -0.0003 -0.0113 -0.9999
-0.0675 -0.1921 19.7887 -0.5892 -0.7688 0.2486
4.0070 0.9990 14.9915 -0.9624 -0.1220 0.3398
-4.0071 0.0015 -14.9921 0.8982 0.1368 -0.4605
-0.0042 -5.0023 -13.9920 0.7519 0.4617 0.4408
2.0068 2.0001 17.9911 -0.9008 -0.4407 0.1111
3.9972 0.9993 -14.9979 -0.0385 1.0265 -0.0098
0.9948 -2.0012 -17.9931 0.5735 0.7688 0.1032
1.0044 5.0020 12.9917 -0.8302 -0.3141 -0.3810
